data_4117829
loop_
_publ_author_name
'Zhi-Yong Han'
'Dian-Feng Chen'
'Ya-Yi Wang'
'Rui Guo'
'Pu-Sheng Wang'
'Chao Wang'
'Liu-Zhu Gong'

_publ_section_title
;
 Hybrid Metal/Organo Relay Catalysis Enables Enynes To Be Latent Dienes
 for Asymmetric Diels-Alder Reaction
;
_journal_name_full 'Journal of the American Chemical Society'
_journal_page_first 6532
_journal_page_last 6535
_journal_paper_doi 10.1021/ja3007148
_journal_volume 134
_journal_year 2012
_chemical_absolute_configuration ad
_chemical_formula_sum 'C38 H29 N O3 Si'
_chemical_formula_weight 575.71
_chemical_name_systematic
;
 ?
;
_space_group_IT_number 19
_symmetry_cell_setting orthorhombic
_symmetry_space_group_name_Hall 'P 2ac 2ab'
_symmetry_space_group_name_H-M 'P 21 21 21'
_atom_sites_solution_hydrogens geom
_atom_sites_solution_primary direct
_atom_sites_solution_secondary difmap
_audit_creation_method SHELXL-97
_cell_angle_alpha 90.00
_cell_angle_beta 90.00
_cell_angle_gamma 90.00
_cell_formula_units_Z 4
_cell_length_a 8.7605(2)
_cell_length_b 11.7073(4)
_cell_length_c 29.4967(9)
_cell_measurement_temperature 290(2)
_cell_volume 3025.23(15)
_computing_cell_refinement 'CrysAlisPro (Oxford Diffraction Ltd.)'
_computing_data_collection 'CrysAlisPro (Oxford Diffraction Ltd.)'
_computing_data_reduction 'CrysAlisPro (Oxford Diffraction Ltd.)'
_computing_molecular_graphics 'Ortep-3 (L. J. Farrugia, 2001)'
_computing_publication_material SHELXL-97
_computing_structure_refinement 'SHELXL-97 (Sheldrick, 1997)'
_computing_structure_solution 'SHELXS-97 (Sheldrick, 1997)'
_diffrn_ambient_temperature 290(2)
_diffrn_detector_area_resol_mean 15.9149
_diffrn_measured_fraction_theta_full 0.993
_diffrn_measured_fraction_theta_max 0.994
_diffrn_measurement_device_type 'Gemini S Ultra, Oxford Diffraction'
_diffrn_measurement_method '\w scans'
_diffrn_radiation_monochromator mirror
_diffrn_radiation_source 'Enhance Ultra (Cu) X-ray Source'
_diffrn_radiation_type CuK\a
_diffrn_radiation_wavelength 1.54184
_diffrn_reflns_av_R_equivalents 0.0253
_diffrn_reflns_av_sigmaI/netI 0.0310
_diffrn_reflns_limit_h_max 10
_diffrn_reflns_limit_h_min -7
_diffrn_reflns_limit_k_max 14
_diffrn_reflns_limit_k_min -13
_diffrn_reflns_limit_l_max 35
_diffrn_reflns_limit_l_min -35
_diffrn_reflns_number 13936
_diffrn_reflns_theta_full 69.52
_diffrn_reflns_theta_max 69.52
_diffrn_reflns_theta_min 4.06
_exptl_absorpt_coefficient_mu 0.990
_exptl_absorpt_correction_T_max 0.8116
_exptl_absorpt_correction_T_min 0.6928
_exptl_absorpt_correction_type multi-scan
_exptl_absorpt_process_details
;
CrysAlisPro, Oxford Diffraction Ltd.,
Version 1.171.34.44 (release 25-10-2010 CrysAlis171 .NET)
(compiled Oct 25 2010,18:11:34)
empirical absorption correction using spherical harmonics,
 implemented in SCALE3 ABSPACK scaling algorithm.
;
_exptl_crystal_density_diffrn 1.264
_exptl_crystal_F_000 1208
_exptl_crystal_size_max 0.40
_exptl_crystal_size_mid 0.30
_exptl_crystal_size_min 0.22
_refine_diff_density_max 0.317
_refine_diff_density_min -0.332
_refine_diff_density_rms 0.038
_refine_ls_abs_structure_details 'Flack H D (1983), Acta Cryst. A39, 876-881'
_refine_ls_abs_structure_Flack -0.04(4)
_refine_ls_extinction_method none
_refine_ls_goodness_of_fit_ref 1.021
_refine_ls_hydrogen_treatment constr
_refine_ls_matrix_type full
_refine_ls_number_parameters 389
_refine_ls_number_reflns 5451
_refine_ls_number_restraints 36
_refine_ls_restrained_S_all 1.204
_refine_ls_R_factor_all 0.0502
_refine_ls_R_factor_gt 0.0439
_refine_ls_shift/su_max 0.001
_refine_ls_shift/su_mean 0.000
_refine_ls_structure_factor_coef Fsqd
_refine_ls_weighting_details 'calc w=1/[\s^2^(Fo^2^)+(0.0808P)^2^+0.3318P] where P=(Fo^2^+2Fc^2^)/3'
_refine_ls_weighting_scheme calc
_refine_ls_wR_factor_gt 0.1231
_refine_ls_wR_factor_ref 0.1312
_reflns_number_gt 4887
_reflns_number_total 5451
_reflns_threshold_expression >2sigma(I)
_cod_data_source_file ja3007148_si_003.cif
_cod_data_source_block 111216
_cod_database_code 4117829

loop_
_symmetry_equiv_pos_as_xyz
'x, y, z'
'-x+1/2, -y, z+1/2'
'x+1/2, -y+1/2, -z'
'-x, y+1/2, -z+1/2'

loop_
_atom_site_label
_atom_site_type_symbol
_atom_site_fract_x
_atom_site_fract_y
_atom_site_fract_z
_atom_site_U_iso_or_equiv
_atom_site_adp_type
_atom_site_occupancy
_atom_site_symmetry_multiplicity
_atom_site_calc_flag
_atom_site_refinement_flags
Si1 Si 0.64561(8) 0.13968(8) 0.25802(3) 0.0480(2) Uani 1 1 d .
O3 O 0.4605(2) 0.1453(2) 0.26940(6) 0.0514(5) Uani 1 1 d .
C13 C 0.4055(3) 0.1056(3) 0.30997(9) 0.0409(6) Uani 1 1 d .
C8 C 0.3864(3) -0.0266(3) 0.37487(9) 0.0411(6) Uani 1 1 d .
H8 H 0.3770 -0.1091 0.3701 0.049 Uiso 1 1 calc R
C11 C 0.2093(3) 0.1468(3) 0.37182(9) 0.0426(6) Uani 1 1 d .
H11 H 0.1003 0.1657 0.3722 0.051 Uiso 1 1 calc R
C9 C 0.2213(3) 0.0164(3) 0.37894(9) 0.0404(6) Uani 1 1 d .
H9 H 0.1647 -0.0188 0.3539 0.048 Uiso 1 1 calc R
C14 C 0.4670(3) 0.0173(3) 0.33268(9) 0.0406(6) Uani 1 1 d .
C16 C 0.6976(3) 0.0001(3) 0.28222(10) 0.0477(7) Uani 1 1 d .
N1 N 0.0001(3) -0.0293(3) 0.42751(9) 0.0520(6) Uani 1 1 d .
C19 C 0.7631(4) -0.2155(3) 0.31690(13) 0.0630(9) Uani 1 1 d .
H19 H 0.7856 -0.2869 0.3290 0.076 Uiso 1 1 calc R
C12 C 0.2672(3) 0.1720(3) 0.32373(9) 0.0472(7) Uani 1 1 d .
H12A H 0.1857 0.1558 0.3024 0.057 Uiso 1 1 calc R
H12B H 0.2905 0.2528 0.3215 0.057 Uiso 1 1 calc R
C15 C 0.6033(3) -0.0463(3) 0.31629(9) 0.0436(6) Uani 1 1 d .
C27 C 0.7413(3) 0.2627(3) 0.28557(10) 0.0496(7) Uani 1 1 d .
C30 C 0.8734(5) 0.4519(4) 0.32833(16) 0.0750(11) Uani 1 1 d .
H30 H 0.9175 0.5147 0.3425 0.090 Uiso 1 1 calc R
O2 O 0.6126(2) 0.0095(2) 0.41911(7) 0.0575(6) Uani 1 1 d .
C20 C 0.6398(4) -0.1543(3) 0.33342(11) 0.0528(7) Uani 1 1 d .
H20 H 0.5802 -0.1856 0.3564 0.063 Uiso 1 1 calc R
C32 C 0.8250(5) 0.2497(4) 0.32497(14) 0.0738(11) Uani 1 1 d .
H32 H 0.8376 0.1773 0.3374 0.089 Uiso 1 1 calc R
C18 C 0.8528(4) -0.1714(4) 0.28271(13) 0.0673(10) Uani 1 1 d .
H18 H 0.9341 -0.2133 0.2711 0.081 Uiso 1 1 calc R
C5 C 0.3965(4) -0.0488(3) 0.46030(11) 0.0588(8) Uani 1 1 d U
C33 C 0.2836(3) 0.2180(3) 0.40838(10) 0.0488(7) Uani 1 1 d .
C31 C 0.8912(6) 0.3447(4) 0.34646(17) 0.0935(15) Uani 1 1 d .
H31 H 0.9472 0.3349 0.3730 0.112 Uiso 1 1 calc R
C22 C 0.7814(4) 0.2069(3) 0.17388(12) 0.0596(8) Uani 1 1 d .
H22 H 0.8421 0.2553 0.1912 0.072 Uiso 1 1 calc R
C38 C 0.1965(5) 0.2523(4) 0.44495(12) 0.0696(10) Uani 1 1 d .
H38 H 0.0949 0.2297 0.4467 0.083 Uiso 1 1 calc R
C29 C 0.7910(5) 0.4663(3) 0.28961(13) 0.0701(10) Uani 1 1 d .
H29 H 0.7786 0.5390 0.2775 0.084 Uiso 1 1 calc R
C10 C 0.1453(3) -0.0240(3) 0.42213(9) 0.0423(6) Uani 1 1 d .
C4 C 0.2363(4) -0.0592(3) 0.46159(11) 0.0549(7) Uani 1 1 d U
C21 C 0.6704(3) 0.1419(3) 0.19526(10) 0.0529(7) Uani 1 1 d .
C23 C 0.8041(5) 0.2018(4) 0.12778(13) 0.0741(11) Uani 1 1 d .
H23 H 0.8811 0.2450 0.1145 0.089 Uiso 1 1 calc R
C17 C 0.8203(4) -0.0646(4) 0.26597(12) 0.0638(9) Uani 1 1 d .
H17 H 0.8816 -0.0344 0.2432 0.077 Uiso 1 1 calc R
C28 C 0.7265(4) 0.3741(3) 0.26851(11) 0.0625(8) Uani 1 1 d .
H28 H 0.6710 0.3855 0.2420 0.075 Uiso 1 1 calc R
C7 C 0.4783(3) -0.0150(3) 0.41831(10) 0.0455(6) Uani 1 1 d .
C24 C 0.7141(6) 0.1335(5) 0.10157(13) 0.0896(14) Uani 1 1 d .
H24 H 0.7284 0.1307 0.0703 0.108 Uiso 1 1 calc R
C34 C 0.4356(4) 0.2519(3) 0.40679(13) 0.0636(8) Uani 1 1 d .
H34 H 0.4967 0.2302 0.3825 0.076 Uiso 1 1 calc R
C35 C 0.4961(6) 0.3179(4) 0.44130(16) 0.0860(14) Uani 1 1 d .
H35 H 0.5984 0.3389 0.4402 0.103 Uiso 1 1 calc R
C26 C 0.5807(5) 0.0720(4) 0.16800(13) 0.0811(12) Uani 1 1 d .
H26 H 0.5054 0.0269 0.1812 0.097 Uiso 1 1 calc R
C3 C 0.1677(5) -0.1012(4) 0.50043(13) 0.0780(11) Uani 1 1 d U
H3 H 0.0623 -0.1100 0.5013 0.094 Uiso 1 1 calc R
C6 C 0.4819(5) -0.0760(5) 0.49850(14) 0.0899(12) Uani 1 1 d U
H6 H 0.5875 -0.0676 0.4979 0.108 Uiso 1 1 calc R
C36 C 0.4073(7) 0.3528(4) 0.47720(15) 0.0938(15) Uani 1 1 d .
H36 H 0.4485 0.3985 0.4999 0.113 Uiso 1 1 calc R
C37 C 0.2575(7) 0.3198(4) 0.47914(14) 0.0919(15) Uani 1 1 d .
H37 H 0.1967 0.3425 0.5033 0.110 Uiso 1 1 calc R
C2 C 0.2535(6) -0.1298(6) 0.53759(17) 0.1078(15) Uani 1 1 d U
H2 H 0.2059 -0.1591 0.5633 0.129 Uiso 1 1 calc R
C25 C 0.6020(7) 0.0688(5) 0.12173(17) 0.1062(18) Uani 1 1 d .
H25 H 0.5399 0.0224 0.1040 0.127 Uiso 1 1 calc R
C1 C 0.4111(6) -0.1154(6) 0.53722(17) 0.1142(16) Uani 1 1 d U
H1 H 0.4683 -0.1322 0.5629 0.137 Uiso 1 1 calc R
O1 O -0.0788(2) 0.0055(3) 0.38879(8) 0.0634(6) Uani 1 1 d .
H1A H -0.1709 0.0015 0.3935 0.095 Uiso 1 1 calc R

loop_
_atom_site_aniso_label
_atom_site_aniso_U_11
_atom_site_aniso_U_22
_atom_site_aniso_U_33
_atom_site_aniso_U_23
_atom_site_aniso_U_13
_atom_site_aniso_U_12
Si1 0.0381(4) 0.0636(5) 0.0422(4) 0.0023(3) 0.0043(3) 0.0002(3)
O3 0.0403(10) 0.0707(14) 0.0433(10) 0.0080(10) 0.0026(8) 0.0056(9)
C13 0.0332(12) 0.0513(16) 0.0383(12) -0.0001(11) 0.0005(10) 0.0013(11)
C8 0.0326(12) 0.0448(14) 0.0460(13) 0.0010(12) 0.0010(10) 0.0018(11)
C11 0.0321(12) 0.0543(16) 0.0416(12) 0.0028(12) 0.0000(10) 0.0081(12)
C9 0.0292(12) 0.0520(16) 0.0400(12) -0.0036(11) -0.0004(10) 0.0025(11)
C14 0.0320(12) 0.0483(15) 0.0414(12) -0.0017(11) 0.0011(10) 0.0018(11)
C16 0.0352(13) 0.0601(18) 0.0480(14) -0.0054(13) 0.0003(11) 0.0003(12)
N1 0.0378(12) 0.0645(16) 0.0537(13) -0.0001(12) 0.0044(10) -0.0006(11)
C19 0.0547(18) 0.057(2) 0.077(2) -0.0076(16) 0.0007(16) 0.0155(15)
C12 0.0388(14) 0.0617(19) 0.0411(13) 0.0051(12) 0.0000(11) 0.0108(13)
C15 0.0343(13) 0.0512(16) 0.0451(14) -0.0076(12) -0.0012(10) 0.0031(11)
C27 0.0409(14) 0.0584(18) 0.0494(15) 0.0017(13) 0.0033(12) 0.0050(13)
C30 0.071(2) 0.062(2) 0.092(3) -0.017(2) -0.013(2) 0.0094(18)
O2 0.0330(10) 0.0822(16) 0.0574(12) 0.0019(12) -0.0040(8) -0.0006(10)
C20 0.0464(15) 0.0506(18) 0.0614(17) -0.0037(14) 0.0010(13) 0.0061(14)
C32 0.083(3) 0.061(2) 0.078(2) 0.0053(18) -0.029(2) 0.0089(19)
C18 0.0504(17) 0.078(2) 0.073(2) -0.0182(18) 0.0020(17) 0.0213(17)
C5 0.0431(14) 0.080(2) 0.0531(15) 0.0149(16) -0.0016(12) 0.0107(15)
C33 0.0529(16) 0.0477(16) 0.0458(14) 0.0017(12) -0.0039(12) 0.0060(12)
C31 0.107(3) 0.076(3) 0.097(3) -0.016(2) -0.056(3) 0.019(2)
C22 0.0563(18) 0.065(2) 0.0576(18) 0.0008(16) 0.0122(15) 0.0016(16)
C38 0.087(3) 0.067(2) 0.0541(18) -0.0069(16) 0.0074(18) 0.002(2)
C29 0.079(3) 0.060(2) 0.072(2) 0.0013(18) 0.0020(19) 0.0112(18)
C10 0.0344(12) 0.0466(14) 0.0459(13) -0.0009(12) 0.0038(11) 0.0016(11)
C4 0.0447(14) 0.070(2) 0.0506(15) 0.0081(14) 0.0028(12) 0.0050(14)
C21 0.0453(15) 0.070(2) 0.0440(14) -0.0004(14) 0.0086(12) 0.0019(15)
C23 0.089(3) 0.071(2) 0.062(2) 0.0097(19) 0.030(2) 0.012(2)
C17 0.0397(15) 0.092(3) 0.0595(18) -0.0098(18) 0.0107(13) 0.0092(15)
C28 0.068(2) 0.067(2) 0.0524(16) 0.0010(16) -0.0033(15) 0.0147(17)
C7 0.0340(13) 0.0527(16) 0.0500(14) 0.0036(13) -0.0018(11) 0.0075(12)
C24 0.124(4) 0.096(3) 0.0494(18) -0.008(2) 0.022(2) 0.011(3)
C34 0.0591(19) 0.059(2) 0.072(2) -0.0054(17) -0.0124(17) 0.0001(16)
C35 0.091(3) 0.068(3) 0.099(3) -0.001(2) -0.040(3) -0.014(2)
C26 0.086(3) 0.096(3) 0.062(2) -0.016(2) 0.0089(19) -0.029(2)
C3 0.0635(17) 0.101(3) 0.0694(18) 0.0316(18) 0.0116(14) 0.0085(18)
C6 0.0641(18) 0.135(3) 0.0704(19) 0.028(2) -0.0110(15) 0.012(2)
C36 0.145(5) 0.070(3) 0.067(2) -0.010(2) -0.034(3) -0.010(3)
C37 0.141(5) 0.080(3) 0.054(2) -0.017(2) 0.002(2) -0.001(3)
C2 0.090(2) 0.150(3) 0.084(2) 0.053(2) 0.0063(18) 0.011(2)
C25 0.121(4) 0.130(5) 0.067(2) -0.039(3) 0.001(3) -0.024(4)
C1 0.090(2) 0.167(3) 0.086(2) 0.053(2) -0.0081(19) 0.015(2)
O1 0.0332(10) 0.0967(19) 0.0601(13) 0.0064(13) -0.0021(9) -0.0053(11)

loop_
_atom_type_symbol
_atom_type_description
_atom_type_scat_dispersion_real
_atom_type_scat_dispersion_imag
_atom_type_scat_source
C C 0.0181 0.0091 'International Tables Vol C Tables 4.2.6.8 and 6.1.1.4'
H H 0.0000 0.0000 'International Tables Vol C Tables 4.2.6.8 and 6.1.1.4'
N N 0.0311 0.0180 'International Tables Vol C Tables 4.2.6.8 and 6.1.1.4'
O O 0.0492 0.0322 'International Tables Vol C Tables 4.2.6.8 and 6.1.1.4'
Si Si 0.2541 0.3302 'International Tables Vol C Tables 4.2.6.8 and 6.1.1.4'

loop_
_geom_angle_atom_site_label_1
_geom_angle_atom_site_label_2
_geom_angle_atom_site_label_3
_geom_angle
O3 Si1 C16 101.47(13)
O3 Si1 C27 108.84(13)
C16 Si1 C27 114.05(14)
O3 Si1 C21 108.34(12)
C16 Si1 C21 111.63(15)
C27 Si1 C21 111.84(15)
C13 O3 Si1 120.49(17)
C14 C13 O3 123.7(2)
C14 C13 C12 126.1(2)
O3 C13 C12 110.2(2)
C7 C8 C14 114.5(2)
C7 C8 C9 113.8(2)
C14 C8 C9 113.0(2)
C7 C8 H8 104.7
C14 C8 H8 104.7
C9 C8 H8 104.7
C33 C11 C12 114.3(3)
C33 C11 C9 114.8(2)
C12 C11 C9 107.0(2)
C33 C11 H11 106.7
C12 C11 H11 106.7
C9 C11 H11 106.7
C10 C9 C8 112.2(2)
C10 C9 C11 113.2(2)
C8 C9 C11 112.2(2)
C10 C9 H9 106.2
C8 C9 H9 106.2
C11 C9 H9 106.2
C13 C14 C15 123.0(2)
C13 C14 C8 118.8(2)
C15 C14 C8 118.0(2)
C17 C16 C15 119.0(3)
C17 C16 Si1 122.5(3)
C15 C16 Si1 118.3(2)
C10 N1 O1 112.1(2)
C18 C19 C20 120.6(3)
C18 C19 H19 119.7
C20 C19 H19 119.7
C13 C12 C11 114.8(2)
C13 C12 H12A 108.6
C11 C12 H12A 108.6
C13 C12 H12B 108.6
C11 C12 H12B 108.6
H12A C12 H12B 107.6
C20 C15 C16 118.2(3)
C20 C15 C14 121.3(3)
C16 C15 C14 120.6(3)
C32 C27 C28 116.9(3)
C32 C27 Si1 121.5(3)
C28 C27 Si1 121.5(2)
C29 C30 C31 120.0(4)
C29 C30 H30 120.0
C31 C30 H30 120.0
C19 C20 C15 121.3(3)
C19 C20 H20 119.4
C15 C20 H20 119.4
C27 C32 C31 120.7(4)
C27 C32 H32 119.6
C31 C32 H32 119.6
C17 C18 C19 119.1(3)
C17 C18 H18 120.5
C19 C18 H18 120.5
C6 C5 C4 119.7(3)
C6 C5 C7 118.5(3)
C4 C5 C7 121.7(3)
C38 C33 C34 118.2(3)
C38 C33 C11 118.7(3)
C34 C33 C11 123.1(3)
C30 C31 C32 120.0(4)
C30 C31 H31 120.0
C32 C31 H31 120.0
C23 C22 C21 121.8(4)
C23 C22 H22 119.1
C21 C22 H22 119.1
C33 C38 C37 121.3(4)
C33 C38 H38 119.3
C37 C38 H38 119.3
C30 C29 C28 120.2(4)
C30 C29 H29 119.9
C28 C29 H29 119.9
N1 C10 C4 115.2(3)
N1 C10 C9 123.7(3)
C4 C10 C9 121.0(2)
C3 C4 C5 119.0(3)
C3 C4 C10 121.3(3)
C5 C4 C10 119.7(3)
C22 C21 C26 117.2(3)
C22 C21 Si1 122.7(3)
C26 C21 Si1 120.0(3)
C24 C23 C22 120.2(4)
C24 C23 H23 119.9
C22 C23 H23 119.9
C18 C17 C16 121.9(3)
C18 C17 H17 119.1
C16 C17 H17 119.1
C29 C28 C27 122.1(3)
C29 C28 H28 118.9
C27 C28 H28 118.9
O2 C7 C5 121.1(3)
O2 C7 C8 123.5(3)
C5 C7 C8 115.1(2)
C23 C24 C25 119.4(4)
C23 C24 H24 120.3
C25 C24 H24 120.3
C35 C34 C33 120.1(4)
C35 C34 H34 119.9
C33 C34 H34 119.9
C36 C35 C34 121.0(5)
C36 C35 H35 119.5
C34 C35 H35 119.5
C25 C26 C21 120.8(4)
C25 C26 H26 119.6
C21 C26 H26 119.6
C2 C3 C4 120.7(4)
C2 C3 H3 119.6
C4 C3 H3 119.6
C1 C6 C5 120.4(4)
C1 C6 H6 119.8
C5 C6 H6 119.8
C37 C36 C35 119.3(4)
C37 C36 H36 120.3
C35 C36 H36 120.3
C36 C37 C38 120.0(5)
C36 C37 H37 120.0
C38 C37 H37 120.0
C3 C2 C1 120.5(4)
C3 C2 H2 119.7
C1 C2 H2 119.7
C24 C25 C26 120.6(5)
C24 C25 H25 119.7
C26 C25 H25 119.7
C6 C1 C2 119.6(4)
C6 C1 H1 120.2
C2 C1 H1 120.2
N1 O1 H1A 109.5

loop_
_geom_bond_atom_site_label_1
_geom_bond_atom_site_label_2
_geom_bond_distance
Si1 O3 1.657(2)
Si1 C16 1.840(3)
Si1 C27 1.854(3)
Si1 C21 1.864(3)
O3 C13 1.371(3)
C13 C14 1.344(4)
C13 C12 1.496(4)
C8 C7 1.519(4)
C8 C14 1.520(4)
C8 C9 1.537(3)
C8 H8 0.9800
C11 C33 1.511(4)
C11 C12 1.535(4)
C11 C9 1.544(4)
C11 H11 0.9800
C9 C10 1.513(4)
C9 H9 0.9800
C14 C15 1.488(4)
C16 C17 1.400(4)
C16 C15 1.411(4)
N1 C10 1.283(4)
N1 O1 1.396(3)
C19 C18 1.379(6)
C19 C20 1.384(5)
C19 H19 0.9300
C12 H12A 0.9700
C12 H12B 0.9700
C15 C20 1.398(4)
C27 C32 1.383(5)
C27 C28 1.404(5)
C30 C29 1.361(6)
C30 C31 1.373(6)
C30 H30 0.9300
O2 C7 1.212(3)
C20 H20 0.9300
C32 C31 1.405(6)
C32 H32 0.9300
C18 C17 1.374(6)
C18 H18 0.9300
C5 C6 1.389(5)
C5 C4 1.409(4)
C5 C7 1.485(4)
C33 C38 1.381(5)
C33 C34 1.390(5)
C31 H31 0.9300
C22 C23 1.376(5)
C22 C21 1.387(5)
C22 H22 0.9300
C38 C37 1.388(6)
C38 H38 0.9300
C29 C28 1.369(5)
C29 H29 0.9300
C10 C4 1.470(4)
C4 C3 1.384(5)
C21 C26 1.390(5)
C23 C24 1.363(7)
C23 H23 0.9300
C17 H17 0.9300
C28 H28 0.9300
C24 C25 1.376(7)
C24 H24 0.9300
C34 C35 1.383(5)
C34 H34 0.9300
C35 C36 1.376(7)
C35 H35 0.9300
C26 C25 1.378(6)
C26 H26 0.9300
C3 C2 1.370(6)
C3 H3 0.9300
C6 C1 1.379(6)
C6 H6 0.9300
C36 C37 1.369(8)
C36 H36 0.9300
C37 H37 0.9300
C2 C1 1.391(7)
C2 H2 0.9300
C25 H25 0.9300
C1 H1 0.9300
O1 H1A 0.8200

loop_
_geom_torsion_atom_site_label_1
_geom_torsion_atom_site_label_2
_geom_torsion_atom_site_label_3
_geom_torsion_atom_site_label_4
_geom_torsion
C16 Si1 O3 C13 39.3(3)
C27 Si1 O3 C13 -81.3(3)
C21 Si1 O3 C13 156.9(2)
Si1 O3 C13 C14 -32.8(4)
Si1 O3 C13 C12 149.0(2)
C7 C8 C9 C10 -44.8(3)
C14 C8 C9 C10 -177.5(2)
C7 C8 C9 C11 83.9(3)
C14 C8 C9 C11 -48.9(3)
C33 C11 C9 C10 61.1(3)
C12 C11 C9 C10 -171.0(2)
C33 C11 C9 C8 -67.1(3)
C12 C11 C9 C8 60.9(3)
O3 C13 C14 C15 0.6(4)
C12 C13 C14 C15 178.6(3)
O3 C13 C14 C8 -173.9(2)
C12 C13 C14 C8 4.1(4)
C7 C8 C14 C13 -117.2(3)
C9 C8 C14 C13 15.3(4)
C7 C8 C14 C15 68.0(3)
C9 C8 C14 C15 -159.5(2)
O3 Si1 C16 C17 152.9(3)
C27 Si1 C16 C17 -90.3(3)
C21 Si1 C16 C17 37.7(3)
O3 Si1 C16 C15 -22.6(2)
C27 Si1 C16 C15 94.2(2)
C21 Si1 C16 C15 -137.8(2)
C14 C13 C12 C11 10.2(4)
O3 C13 C12 C11 -171.6(2)
C33 C11 C12 C13 87.2(3)
C9 C11 C12 C13 -41.1(3)
C17 C16 C15 C20 2.0(4)
Si1 C16 C15 C20 177.7(2)
C17 C16 C15 C14 -176.8(3)
Si1 C16 C15 C14 -1.1(4)
C13 C14 C15 C20 -162.6(3)
C8 C14 C15 C20 11.9(4)
C13 C14 C15 C16 16.1(4)
C8 C14 C15 C16 -169.3(2)
O3 Si1 C27 C32 103.2(3)
C16 Si1 C27 C32 -9.3(3)
C21 Si1 C27 C32 -137.2(3)
O3 Si1 C27 C28 -73.9(3)
C16 Si1 C27 C28 173.6(2)
C21 Si1 C27 C28 45.7(3)
C18 C19 C20 C15 -0.4(5)
C16 C15 C20 C19 -1.4(5)
C14 C15 C20 C19 177.4(3)
C28 C27 C32 C31 0.0(6)
Si1 C27 C32 C31 -177.2(4)
C20 C19 C18 C17 1.5(6)
C12 C11 C33 C38 144.5(3)
C9 C11 C33 C38 -91.3(3)
C12 C11 C33 C34 -34.7(4)
C9 C11 C33 C34 89.5(4)
C29 C30 C31 C32 0.2(8)
C27 C32 C31 C30 -0.1(8)
C34 C33 C38 C37 0.7(6)
C11 C33 C38 C37 -178.6(4)
C31 C30 C29 C28 -0.3(7)
O1 N1 C10 C4 179.9(3)
O1 N1 C10 C9 0.5(4)
C8 C9 C10 N1 -158.7(3)
C11 C9 C10 N1 73.2(4)
C8 C9 C10 C4 22.0(4)
C11 C9 C10 C4 -106.1(3)
C6 C5 C4 C3 -2.8(7)
C7 C5 C4 C3 174.1(4)
C6 C5 C4 C10 176.4(4)
C7 C5 C4 C10 -6.7(6)
N1 C10 C4 C3 3.6(5)
C9 C10 C4 C3 -177.0(4)
N1 C10 C4 C5 -175.5(3)
C9 C10 C4 C5 3.8(5)
C23 C22 C21 C26 -1.0(6)
C23 C22 C21 Si1 175.8(3)
O3 Si1 C21 C22 137.2(3)
C16 Si1 C21 C22 -111.9(3)
C27 Si1 C21 C22 17.3(3)
O3 Si1 C21 C26 -46.1(4)
C16 Si1 C21 C26 64.8(4)
C27 Si1 C21 C26 -166.0(3)
C21 C22 C23 C24 1.6(6)
C19 C18 C17 C16 -0.8(6)
C15 C16 C17 C18 -1.0(5)
Si1 C16 C17 C18 -176.4(3)
C30 C29 C28 C27 0.3(6)
C32 C27 C28 C29 -0.1(5)
Si1 C27 C28 C29 177.1(3)
C6 C5 C7 O2 -13.8(6)
C4 C5 C7 O2 169.3(4)
C6 C5 C7 C8 159.7(4)
C4 C5 C7 C8 -17.2(5)
C14 C8 C7 O2 -11.4(4)
C9 C8 C7 O2 -143.4(3)
C14 C8 C7 C5 175.3(3)
C9 C8 C7 C5 43.2(4)
C22 C23 C24 C25 -0.9(8)
C38 C33 C34 C35 0.2(5)
C11 C33 C34 C35 179.5(3)
C33 C34 C35 C36 -1.2(6)
C22 C21 C26 C25 -0.3(7)
Si1 C21 C26 C25 -177.1(4)
C5 C4 C3 C2 1.5(8)
C10 C4 C3 C2 -177.6(5)
C4 C5 C6 C1 1.5(8)
C7 C5 C6 C1 -175.5(5)
C34 C35 C36 C37 1.3(7)
C35 C36 C37 C38 -0.4(8)
C33 C38 C37 C36 -0.6(7)
C4 C3 C2 C1 1.1(10)
C23 C24 C25 C26 -0.3(9)
C21 C26 C25 C24 0.9(9)
C5 C6 C1 C2 1.2(11)
C3 C2 C1 C6 -2.5(12)
